data_7059902
loop_
_publ_author_name
'Shabir, Ghulam'
'Saeed, Aamer'
'Qasim, Muhammad'
'Bolte, Michael'
'H\"okelek, Tuncer'
'Erben, Mauricio Federico'

_publ_section_title
;
 On the planarity of the cyclobutane ring in the crystal of dimethyl
 2,4-bis(3,4-dimethoxyphenyl)cyclobutane-1,3-dicarboxylate: a natural bond
 orbital and Hirshfeld surface analysis study
;
_journal_issue 36
_journal_name_full 'New Journal of Chemistry'
_journal_page_first 15515
_journal_page_last 15525
_journal_paper_doi 10.1039/D0NJ02739A
_journal_volume 44
_journal_year 2020
_chemical_formula_moiety 'C24 H28 O8'
_chemical_formula_sum 'C24 H28 O8'
_chemical_formula_weight 444.46
_space_group_crystal_system monoclinic
_space_group_IT_number 14
_space_group_name_Hall '-P 2ybc'
_space_group_name_H-M_alt 'P 1 21/c 1'
_atom_sites_solution_hydrogens geom
_audit_block_doi 10.5517/ccdc.csd.cc240t88
_audit_creation_method SHELXL-2013
_audit_update_record
;
2019-11-20 deposited with the CCDC.	2020-08-17 downloaded from the CCDC.
;
_cell_angle_alpha 90
_cell_angle_beta 111.471(7)
_cell_angle_gamma 90
_cell_formula_units_Z 2
_cell_length_a 14.2917(15)
_cell_length_b 5.5579(6)
_cell_length_c 14.5639(14)
_cell_measurement_reflns_used 10460
_cell_measurement_temperature 173(2)
_cell_measurement_theta_max 28.16
_cell_measurement_theta_min 3.42
_cell_volume 1076.6(2)
_computing_cell_refinement 'X-Area (Stoe & Cie, 2001)'
_computing_data_collection 'X-Area (Stoe & Cie, 2001)'
_computing_data_reduction 'X-Area (Stoe & Cie, 2001)'
_computing_molecular_graphics 'XP in SHELXTL-Plus (Sheldrick, 2008)'
_computing_publication_material SHELXL97
_computing_structure_refinement 'SHELXL (Sheldrick, 2008)'
_computing_structure_solution 'SHELXS (Sheldrick, 2008)'
_diffrn_ambient_temperature 173(2)
_diffrn_measured_fraction_theta_full 0.995
_diffrn_measured_fraction_theta_max 0.992
_diffrn_measurement_device_type 'STOE IPDS II two-circle-diffractometer'
_diffrn_measurement_method \w
_diffrn_radiation_type MoK\a
_diffrn_radiation_wavelength 0.71073
_diffrn_reflns_av_R_equivalents 0.0509
_diffrn_reflns_av_unetI/netI 0.0318
_diffrn_reflns_Laue_measured_fraction_full 0.995
_diffrn_reflns_Laue_measured_fraction_max 0.992
_diffrn_reflns_limit_h_max 18
_diffrn_reflns_limit_h_min -18
_diffrn_reflns_limit_k_max 7
_diffrn_reflns_limit_k_min -7
_diffrn_reflns_limit_l_max 17
_diffrn_reflns_limit_l_min -18
_diffrn_reflns_number 9314
_diffrn_reflns_point_group_measured_fraction_full 0.995
_diffrn_reflns_point_group_measured_fraction_max 0.992
_diffrn_reflns_theta_full 25.000
_diffrn_reflns_theta_max 27.600
_diffrn_reflns_theta_min 3.418
_diffrn_source 'Genix 3D I\mS microfocus X-ray source'
_exptl_absorpt_coefficient_mu 0.103
_exptl_absorpt_correction_T_max 0.991
_exptl_absorpt_correction_T_min 0.973
_exptl_absorpt_correction_type multi-scan
_exptl_absorpt_process_details 'X-Area (Stoe & Cie, 2001)'
_exptl_crystal_colour colourless
_exptl_crystal_density_diffrn 1.371
_exptl_crystal_description plate
_exptl_crystal_F_000 472
_exptl_crystal_size_max 0.270
_exptl_crystal_size_mid 0.230
_exptl_crystal_size_min 0.090
_refine_diff_density_max 0.316
_refine_diff_density_min -0.202
_refine_diff_density_rms 0.046
_refine_ls_extinction_coef 0.019(4)
_refine_ls_extinction_expression Fc^*^=kFc[1+0.001xFc^2^\l^3^/sin(2\q)]^-1/4^
_refine_ls_extinction_method SHELXL
_refine_ls_goodness_of_fit_ref 1.047
_refine_ls_hydrogen_treatment constr
_refine_ls_matrix_type full
_refine_ls_number_parameters 146
_refine_ls_number_reflns 2478
_refine_ls_number_restraints 0
_refine_ls_restrained_S_all 1.047
_refine_ls_R_factor_all 0.0542
_refine_ls_R_factor_gt 0.0459
_refine_ls_shift/su_max 0.000
_refine_ls_shift/su_mean 0.000
_refine_ls_structure_factor_coef Fsqd
_refine_ls_weighting_details 'w=1/[\s^2^(Fo^2^)+(0.0557P)^2^+0.4691P] where P=(Fo^2^+2Fc^2^)/3'
_refine_ls_weighting_scheme calc
_refine_ls_wR_factor_gt 0.1135
_refine_ls_wR_factor_ref 0.1176
_reflns_Friedel_coverage 0.000
_reflns_number_gt 2140
_reflns_number_total 2478
_reflns_threshold_expression 'I > 2\s(I)'
_cod_data_source_file d0nj02739a1.cif
_cod_data_source_block sa69
_cod_depositor_comments 'Adding full bibliography for 7059902.cif.'
_cod_original_sg_symbol_H-M 'P 21/c'
_cod_database_code 7059902
_shelx_space_group_comment
; 
The symmetry employed for this shelxl refinement is uniquely defined 
by the following loop, which should always be used as a source of 
symmetry information in preference to the above space-group names. 
They are only intended as comments. 
;
_shelx_estimated_absorpt_t_min 0.973
_shelx_estimated_absorpt_t_max 0.991
_shelxl_version_number 2013-3

loop_
_space_group_symop_operation_xyz
'x, y, z'
'-x, y+1/2, -z+1/2'
'-x, -y, -z'
'x, -y-1/2, z-1/2'

loop_
_atom_site_label
_atom_site_type_symbol
_atom_site_fract_x
_atom_site_fract_y
_atom_site_fract_z
_atom_site_U_iso_or_equiv
_atom_site_adp_type
_atom_site_occupancy
_atom_site_site_symmetry_order
_atom_site_calc_flag
_atom_site_refinement_flags_posn
_atom_site_refinement_flags_adp
_atom_site_refinement_flags_occupancy
_atom_site_disorder_assembly
_atom_site_disorder_group
C1 C 0.55719(9) 0.5895(2) 0.47647(9) 0.0183(3) Uani 1 1 d . . . . .
H1 H 0.5337 0.6903 0.4153 0.022 Uiso 1 1 calc R U . . .
C2 C 0.50340(9) 0.3428(2) 0.45572(9) 0.0186(3) Uani 1 1 d . . . . .
H2 H 0.5519 0.2093 0.4855 0.022 Uiso 1 1 calc R U . . .
C3 C 0.44141(9) 0.2904(2) 0.34955(10) 0.0190(3) Uani 1 1 d . . . . .
O3 O 0.42339(8) 0.4283(2) 0.28169(8) 0.0299(3) Uani 1 1 d . . . . .
C4 C 0.34555(12) -0.0072(3) 0.24071(11) 0.0283(3) Uani 1 1 d . . . . .
H4A H 0.3242 -0.1747 0.2409 0.042 Uiso 1 1 calc R U . . .
H4B H 0.3846 0.0078 0.1979 0.042 Uiso 1 1 calc R U . . .
H4C H 0.2862 0.0969 0.2160 0.042 Uiso 1 1 calc R U . . .
O4 O 0.40694(8) 0.06393(18) 0.33979(7) 0.0242(3) Uani 1 1 d . . . . .
C11 C 0.67043(9) 0.5875(2) 0.52057(9) 0.0186(3) Uani 1 1 d . . . . .
C12 C 0.72462(9) 0.7619(2) 0.49064(9) 0.0191(3) Uani 1 1 d . . . . .
H12 H 0.6894 0.8830 0.4450 0.023 Uiso 1 1 calc R U . . .
C13 C 0.82873(10) 0.7590(3) 0.52694(10) 0.0206(3) Uani 1 1 d . . . . .
C14 C 0.88099(9) 0.5804(3) 0.59467(10) 0.0215(3) Uani 1 1 d . . . . .
C15 C 0.82791(10) 0.4134(3) 0.62648(11) 0.0254(3) Uani 1 1 d . . . . .
H15 H 0.8629 0.2961 0.6741 0.030 Uiso 1 1 calc R U . . .
C16 C 0.72304(10) 0.4168(3) 0.58888(10) 0.0238(3) Uani 1 1 d . . . . .
H16 H 0.6872 0.2998 0.6106 0.029 Uiso 1 1 calc R U . . .
O17 O 0.88796(7) 0.9166(2) 0.50099(8) 0.0300(3) Uani 1 1 d . . . . .
C17 C 0.83901(12) 1.0827(3) 0.42367(12) 0.0311(3) Uani 1 1 d . . . . .
H17A H 0.8894 1.1854 0.4121 0.047 Uiso 1 1 calc R U . . .
H17B H 0.7925 1.1828 0.4425 0.047 Uiso 1 1 calc R U . . .
H17C H 0.8015 0.9941 0.3632 0.047 Uiso 1 1 calc R U . . .
O18 O 0.98322(7) 0.5866(2) 0.62328(8) 0.0303(3) Uani 1 1 d . . . . .
C18 C 1.03654(11) 0.3842(3) 0.67674(16) 0.0407(4) Uani 1 1 d . . . . .
H18A H 1.1088 0.4082 0.6934 0.061 Uiso 1 1 calc R U . . .
H18B H 1.0149 0.2391 0.6362 0.061 Uiso 1 1 calc R U . . .
H18C H 1.0227 0.3656 0.7375 0.061 Uiso 1 1 calc R U . . .

loop_
_atom_site_aniso_label
_atom_site_aniso_U_11
_atom_site_aniso_U_22
_atom_site_aniso_U_33
_atom_site_aniso_U_23
_atom_site_aniso_U_13
_atom_site_aniso_U_12
C1 0.0148(6) 0.0197(6) 0.0201(6) 0.0021(5) 0.0060(5) -0.0015(5)
C2 0.0147(5) 0.0187(6) 0.0222(6) 0.0016(5) 0.0067(5) -0.0009(5)
C3 0.0153(5) 0.0199(7) 0.0230(6) 0.0009(5) 0.0083(5) 0.0005(5)
O3 0.0349(6) 0.0256(6) 0.0254(5) 0.0053(4) 0.0065(4) -0.0046(4)
C4 0.0318(7) 0.0266(7) 0.0216(7) -0.0014(6) 0.0041(6) -0.0063(6)
O4 0.0282(5) 0.0211(5) 0.0201(5) 0.0004(4) 0.0050(4) -0.0044(4)
C11 0.0148(6) 0.0224(6) 0.0195(6) -0.0009(5) 0.0075(5) -0.0031(5)
C12 0.0186(6) 0.0200(6) 0.0196(6) 0.0007(5) 0.0080(5) -0.0020(5)
C13 0.0185(6) 0.0218(7) 0.0235(6) -0.0018(5) 0.0101(5) -0.0059(5)
C14 0.0129(6) 0.0276(7) 0.0233(6) -0.0018(5) 0.0059(5) -0.0030(5)
C15 0.0184(6) 0.0303(7) 0.0259(7) 0.0085(6) 0.0064(5) 0.0008(5)
C16 0.0173(6) 0.0283(7) 0.0272(7) 0.0071(6) 0.0096(5) -0.0033(5)
O17 0.0196(5) 0.0320(6) 0.0392(6) 0.0094(5) 0.0115(4) -0.0074(4)
C17 0.0299(7) 0.0294(8) 0.0366(8) 0.0083(6) 0.0154(6) -0.0057(6)
O18 0.0135(5) 0.0367(6) 0.0393(6) 0.0072(5) 0.0082(4) -0.0012(4)
C18 0.0159(7) 0.0409(10) 0.0603(11) 0.0099(8) 0.0082(7) 0.0040(6)

loop_
_atom_type_symbol
_atom_type_description
_atom_type_scat_dispersion_real
_atom_type_scat_dispersion_imag
_atom_type_scat_source
C C 0.0033 0.0016 'International Tables Vol C Tables 4.2.6.8 and 6.1.1.4'
H H 0.0000 0.0000 'International Tables Vol C Tables 4.2.6.8 and 6.1.1.4'
O O 0.0106 0.0060 'International Tables Vol C Tables 4.2.6.8 and 6.1.1.4'

loop_
_geom_angle_atom_site_label_1
_geom_angle_atom_site_label_2
_geom_angle_atom_site_label_3
_geom_angle
_geom_angle_site_symmetry_1
_geom_angle_site_symmetry_3
_geom_angle_publ_flag
C11 C1 C2 117.13(11) . . ?
C11 C1 C2 118.99(11) . 3_666 ?
C2 C1 C2 89.21(10) . 3_666 ?
C11 C1 H1 110.0 . . ?
C2 C1 H1 110.0 . . ?
C2 C1 H1 110.0 3_666 . ?
C3 C2 C1 115.89(11) . . ?
C3 C2 C1 115.98(10) . 3_666 ?
C1 C2 C1 90.79(10) . 3_666 ?
C3 C2 H2 110.9 . . ?
C1 C2 H2 110.9 . . ?
C1 C2 H2 110.9 3_666 . ?
O3 C3 O4 123.52(12) . . ?
O3 C3 C2 126.19(12) . . ?
O4 C3 C2 110.29(11) . . ?
O4 C4 H4A 109.5 . . ?
O4 C4 H4B 109.5 . . ?
H4A C4 H4B 109.5 . . ?
O4 C4 H4C 109.5 . . ?
H4A C4 H4C 109.5 . . ?
H4B C4 H4C 109.5 . . ?
C3 O4 C4 115.39(11) . . ?
C16 C11 C12 118.72(11) . . ?
C16 C11 C1 121.92(11) . . ?
C12 C11 C1 119.36(11) . . ?
C13 C12 C11 120.70(12) . . ?
C13 C12 H12 119.6 . . ?
C11 C12 H12 119.6 . . ?
O17 C13 C12 125.16(13) . . ?
O17 C13 C14 115.06(11) . . ?
C12 C13 C14 119.77(12) . . ?
O18 C14 C15 124.91(13) . . ?
O18 C14 C13 115.51(12) . . ?
C15 C14 C13 119.58(12) . . ?
C14 C15 C16 120.16(13) . . ?
C14 C15 H15 119.9 . . ?
C16 C15 H15 119.9 . . ?
C11 C16 C15 121.02(13) . . ?
C11 C16 H16 119.5 . . ?
C15 C16 H16 119.5 . . ?
C13 O17 C17 117.37(11) . . ?
O17 C17 H17A 109.5 . . ?
O17 C17 H17B 109.5 . . ?
H17A C17 H17B 109.5 . . ?
O17 C17 H17C 109.5 . . ?
H17A C17 H17C 109.5 . . ?
H17B C17 H17C 109.5 . . ?
C14 O18 C18 116.54(12) . . ?
O18 C18 H18A 109.5 . . ?
O18 C18 H18B 109.5 . . ?
H18A C18 H18B 109.5 . . ?
O18 C18 H18C 109.5 . . ?
H18A C18 H18C 109.5 . . ?
H18B C18 H18C 109.5 . . ?

loop_
_geom_bond_atom_site_label_1
_geom_bond_atom_site_label_2
_geom_bond_distance
_geom_bond_site_symmetry_2
_geom_bond_publ_flag
C1 C11 1.5070(16) . ?
C1 C2 1.5469(18) . ?
C1 C2 1.5788(18) 3_666 ?
C1 H1 1.0000 . ?
C2 C3 1.5026(18) . ?
C2 C1 1.5788(18) 3_666 ?
C2 H2 1.0000 . ?
C3 O3 1.2020(17) . ?
C3 O4 1.3399(16) . ?
C4 O4 1.4427(17) . ?
C4 H4A 0.9800 . ?
C4 H4B 0.9800 . ?
C4 H4C 0.9800 . ?
C11 C16 1.3812(19) . ?
C11 C12 1.4058(18) . ?
C12 C13 1.3848(18) . ?
C12 H12 0.9500 . ?
C13 O17 1.3642(16) . ?
C13 C14 1.406(2) . ?
C14 O18 1.3652(15) . ?
C14 C15 1.381(2) . ?
C15 C16 1.3950(18) . ?
C15 H15 0.9500 . ?
C16 H16 0.9500 . ?
O17 C17 1.4257(19) . ?
C17 H17A 0.9800 . ?
C17 H17B 0.9800 . ?
C17 H17C 0.9800 . ?
O18 C18 1.421(2) . ?
C18 H18A 0.9800 . ?
C18 H18B 0.9800 . ?
C18 H18C 0.9800 . ?

loop_
_geom_torsion_atom_site_label_1
_geom_torsion_atom_site_label_2
_geom_torsion_atom_site_label_3
_geom_torsion_atom_site_label_4
_geom_torsion
_geom_torsion_site_symmetry_1
_geom_torsion_site_symmetry_2
_geom_torsion_site_symmetry_3
_geom_torsion_site_symmetry_4
_geom_torsion_publ_flag
C11 C1 C2 C3 -117.91(12) . . . . ?
C2 C1 C2 C3 119.58(13) 3_666 . . . ?
C11 C1 C2 C1 122.51(13) . . . 3_666 ?
C2 C1 C2 C1 0.000(0) 3_666 . . 3_666 ?
C1 C2 C3 O3 -6.59(19) . . . . ?
C1 C2 C3 O3 98.10(16) 3_666 . . . ?
C1 C2 C3 O4 173.93(10) . . . . ?
C1 C2 C3 O4 -81.38(14) 3_666 . . . ?
O3 C3 O4 C4 0.12(19) . . . . ?
C2 C3 O4 C4 179.61(11) . . . . ?
C2 C1 C11 C16 -36.30(18) . . . . ?
C2 C1 C11 C16 69.13(18) 3_666 . . . ?
C2 C1 C11 C12 142.80(12) . . . . ?
C2 C1 C11 C12 -111.77(14) 3_666 . . . ?
C16 C11 C12 C13 1.7(2) . . . . ?
C1 C11 C12 C13 -177.48(12) . . . . ?
C11 C12 C13 O17 178.54(13) . . . . ?
C11 C12 C13 C14 -0.2(2) . . . . ?
O17 C13 C14 O18 -1.31(18) . . . . ?
C12 C13 C14 O18 177.52(12) . . . . ?
O17 C13 C14 C15 179.32(13) . . . . ?
C12 C13 C14 C15 -1.8(2) . . . . ?
O18 C14 C15 C16 -176.96(14) . . . . ?
C13 C14 C15 C16 2.3(2) . . . . ?
C12 C11 C16 C15 -1.2(2) . . . . ?
C1 C11 C16 C15 177.95(14) . . . . ?
C14 C15 C16 C11 -0.8(2) . . . . ?
C12 C13 O17 C17 -6.3(2) . . . . ?
C14 C13 O17 C17 172.46(13) . . . . ?
C15 C14 O18 C18 10.6(2) . . . . ?
C13 C14 O18 C18 -168.73(14) . . . . ?
